data_7227943
loop_
_publ_author_name
'Huang, Ji-Han'
'Hou, Guang-Feng'
'Ma, Dong-Sheng'
'Yu, Ying-Hui'
'Jiang, Wen-Hong'
'Huang, Qi'
'Gao, Jin-Sheng'

_publ_section_title
;
 Two pairs of Zn(ii) coordination polymer enantiomers based on chiral
 aromatic polycarboxylate ligands: synthesis, crystal structures and
 properties
;
_journal_issue 30
_journal_name_full 'RSC Adv.'
_journal_page_first 18650
_journal_paper_doi 10.1039/C7RA00337D
_journal_volume 7
_journal_year 2017
_chemical_absolute_configuration rm
_chemical_formula_moiety 'C16 H14 O6 Zn'
_chemical_formula_sum 'C16 H14 O6 Zn'
_chemical_formula_weight 367.64
_chemical_name_systematic
; 
 ? 
;
_space_group_IT_number 4
_symmetry_cell_setting monoclinic
_symmetry_space_group_name_Hall 'P 2yb'
_symmetry_space_group_name_H-M 'P 1 21 1'
_atom_sites_solution_hydrogens geom
_atom_sites_solution_primary direct
_atom_sites_solution_secondary difmap
_audit_creation_method SHELXL-97
_audit_update_record
;
2017-01-09 deposited with the CCDC.
2017-03-23 downloaded from the CCDC.
;
_cell_angle_alpha 90.00
_cell_angle_beta 97.78(3)
_cell_angle_gamma 90.00
_cell_formula_units_Z 2
_cell_length_a 5.7071(11)
_cell_length_b 7.8905(16)
_cell_length_c 15.868(3)
_cell_measurement_reflns_used 6557
_cell_measurement_temperature 293(2)
_cell_measurement_theta_max 27.52
_cell_measurement_theta_min 3.60
_cell_volume 708.0(2)
_computing_cell_refinement RAPID-AUTO
_computing_data_collection 'RAPID-AUTO (Rigaku Corporation, 1998)'
_computing_data_reduction 'CrystalStructure (Rigaku/MSC and Rigaku Corporation, 2002)'
_computing_molecular_graphics 'SHELXTL (Sheldrick, 2008)'
_computing_publication_material SHELXL-97
_computing_structure_refinement 'SHELXL-97 (Sheldrick, 2008)'
_computing_structure_solution 'SHELXS-97 (Sheldrick, 2008)'
_diffrn_ambient_temperature 293(2)
_diffrn_measured_fraction_theta_full 0.998
_diffrn_measured_fraction_theta_max 0.998
_diffrn_measurement_device_type 'Rigaku RAXIS-RAPID'
_diffrn_measurement_method '\w scan'
_diffrn_radiation_monochromator graphite
_diffrn_radiation_source 'fine-focus sealed tube'
_diffrn_radiation_type MoK\a
_diffrn_radiation_wavelength 0.71073
_diffrn_reflns_av_R_equivalents 0.0423
_diffrn_reflns_av_sigmaI/netI 0.0581
_diffrn_reflns_limit_h_max 7
_diffrn_reflns_limit_h_min -7
_diffrn_reflns_limit_k_max 10
_diffrn_reflns_limit_k_min -10
_diffrn_reflns_limit_l_max 20
_diffrn_reflns_limit_l_min -19
_diffrn_reflns_number 6910
_diffrn_reflns_theta_full 27.48
_diffrn_reflns_theta_max 27.48
_diffrn_reflns_theta_min 3.60
_diffrn_standards_decay_% 0
_diffrn_standards_interval_count 0
_diffrn_standards_interval_time 0
_diffrn_standards_number 0
_exptl_absorpt_coefficient_mu 1.765
_exptl_absorpt_correction_T_max 0.5380
_exptl_absorpt_correction_T_min 0.4255
_exptl_absorpt_correction_type multi-scan
_exptl_absorpt_process_details 'ABSCOR (Higashi, 1995)'
_exptl_crystal_colour yellow
_exptl_crystal_density_diffrn 1.725
_exptl_crystal_density_method 'not measured'
_exptl_crystal_description BLOCK
_exptl_crystal_F_000 376
_exptl_crystal_size_max 0.58
_exptl_crystal_size_mid 0.41
_exptl_crystal_size_min 0.40
_refine_diff_density_max 0.438
_refine_diff_density_min -0.629
_refine_diff_density_rms 0.096
_refine_ls_abs_structure_details 'Flack H D (1983), Acta Cryst. A39, 876-881'
_refine_ls_abs_structure_Flack 0.000(18)
_refine_ls_extinction_method none
_refine_ls_goodness_of_fit_ref 1.107
_refine_ls_hydrogen_treatment mixed
_refine_ls_matrix_type full
_refine_ls_number_parameters 209
_refine_ls_number_reflns 3103
_refine_ls_number_restraints 1
_refine_ls_restrained_S_all 1.107
_refine_ls_R_factor_all 0.0419
_refine_ls_R_factor_gt 0.0354
_refine_ls_shift/su_max 0.000
_refine_ls_shift/su_mean 0.000
_refine_ls_structure_factor_coef Fsqd
_refine_ls_weighting_details 'calc w=1/[\s^2^(Fo^2^)+(0.0597P)^2^+0.0000P] where P=(Fo^2^+2Fc^2^)/3'
_refine_ls_weighting_scheme calc
_refine_ls_wR_factor_gt 0.0915
_refine_ls_wR_factor_ref 0.1064
_reflns_number_gt 2739
_reflns_number_total 3103
_reflns_threshold_expression >2sigma(I)
_cod_data_source_file c7ra00337d2.cif
_cod_data_source_block 1-152
_cod_original_sg_symbol_H-M 'P 21'
_cod_database_code 7227943

loop_
_symmetry_equiv_pos_as_xyz
'x, y, z'
'-x, y+1/2, -z'

loop_
_atom_site_label
_atom_site_type_symbol
_atom_site_fract_x
_atom_site_fract_y
_atom_site_fract_z
_atom_site_U_iso_or_equiv
_atom_site_adp_type
_atom_site_occupancy
_atom_site_symmetry_multiplicity
_atom_site_calc_flag
_atom_site_refinement_flags
C1 C -0.0563(6) 0.9114(8) 0.78154(19) 0.0278(6) Uani 1 1 d .
C2 C 0.1465(8) 0.8182(5) 0.8034(2) 0.0333(9) Uani 1 1 d .
H2 H 0.2070 0.7543 0.7620 0.040 Uiso 1 1 calc R
C3 C 0.2613(7) 0.8180(6) 0.8855(2) 0.0311(9) Uani 1 1 d .
H3 H 0.3988 0.7544 0.8982 0.037 Uiso 1 1 calc R
C4 C 0.1772(5) 0.9106(7) 0.95003(19) 0.0242(6) Uani 1 1 d .
C5 C -0.0283(7) 1.0046(6) 0.9265(2) 0.0303(9) Uani 1 1 d .
H5 H -0.0886 1.0692 0.9675 0.036 Uiso 1 1 calc R
C6 C -0.1459(8) 1.0053(6) 0.8440(2) 0.0325(9) Uani 1 1 d .
H6 H -0.2838 1.0681 0.8306 0.039 Uiso 1 1 calc R
C7 C 0.3051(5) 0.9134(7) 1.03847(19) 0.0240(6) Uani 1 1 d .
C8 C 0.5225(7) 0.8330(6) 1.0592(3) 0.0336(9) Uani 1 1 d .
H8 H 0.5887 0.7759 1.0168 0.040 Uiso 1 1 calc R
C9 C 0.6429(7) 0.8356(6) 1.1409(3) 0.0347(9) Uani 1 1 d .
H9 H 0.7883 0.7812 1.1524 0.042 Uiso 1 1 calc R
C10 C 0.5501(5) 0.9180(8) 1.20583(19) 0.0251(6) Uani 1 1 d .
C11 C 0.3336(7) 1.0000(6) 1.1863(2) 0.0313(9) Uani 1 1 d .
H11 H 0.2697 1.0590 1.2285 0.038 Uiso 1 1 calc R
C12 C 0.2132(7) 0.9948(6) 1.1051(2) 0.0320(9) Uani 1 1 d .
H12 H 0.0660 1.0469 1.0942 0.038 Uiso 1 1 calc R
C13 C -0.1825(6) 1.0553(5) 0.5706(2) 0.0222(7) Uani 1 1 d .
C14 C -0.2714(7) 1.0439(5) 0.6569(2) 0.0249(7) Uani 1 1 d .
H14 H -0.2277 1.1460 0.6905 0.030 Uiso 1 1 calc R
C15 C -0.5384(8) 1.0216(7) 0.6430(3) 0.0475(12) Uani 1 1 d .
H15A H -0.5771 0.9129 0.6177 0.071 Uiso 1 1 calc R
H15B H -0.6088 1.1092 0.6059 0.071 Uiso 1 1 calc R
H15C H -0.5979 1.0286 0.6967 0.071 Uiso 1 1 calc R
C16 C 0.6891(6) 0.9261(7) 1.2922(2) 0.0282(7) Uani 1 1 d .
Zn1 Zn -0.01340(6) 0.91559(6) 0.42657(2) 0.02537(13) Uani 1 1 d .
O1 O -0.1536(6) 1.1959(3) 0.53775(18) 0.0337(7) Uani 1 1 d .
O2 O -0.1491(4) 0.9160(5) 0.53445(14) 0.0305(5) Uani 1 1 d .
O3 O -0.1625(5) 0.8964(4) 0.69885(15) 0.0383(7) Uani 1 1 d .
O4 O 0.6146(6) 1.0064(5) 1.35163(19) 0.0427(8) Uani 1 1 d .
O5 O 0.8880(5) 0.8552(4) 1.30478(19) 0.0402(8) Uani 1 1 d .
O6 O 0.2364(5) 1.0860(4) 0.4248(2) 0.0364(7) Uani 1 1 d .
H61 H 0.3492 1.0763 0.3948 0.055 Uiso 1 1 d R
H62 H 0.2083 1.1878 0.4369 0.055 Uiso 1 1 d R

loop_
_atom_site_aniso_label
_atom_site_aniso_U_11
_atom_site_aniso_U_22
_atom_site_aniso_U_33
_atom_site_aniso_U_23
_atom_site_aniso_U_13
_atom_site_aniso_U_12
C1 0.0432(17) 0.0231(14) 0.0174(13) 0.000(2) 0.0058(12) -0.004(3)
C2 0.043(2) 0.032(2) 0.0257(19) -0.0043(17) 0.0081(17) 0.0083(19)
C3 0.037(2) 0.036(2) 0.0202(17) 0.0006(17) 0.0026(15) 0.0094(18)
C4 0.0282(14) 0.0252(14) 0.0196(13) 0.005(2) 0.0052(11) 0.002(2)
C5 0.037(2) 0.035(2) 0.0201(18) -0.0045(16) 0.0063(16) 0.0064(17)
C6 0.036(2) 0.035(2) 0.0262(18) -0.0009(18) 0.0010(16) 0.0102(18)
C7 0.0269(14) 0.0240(14) 0.0214(13) 0.006(2) 0.0048(11) -0.001(2)
C8 0.036(2) 0.040(2) 0.0246(17) -0.0095(18) 0.0029(16) 0.0116(18)
C9 0.032(2) 0.038(2) 0.033(2) 0.0005(18) 0.0004(16) 0.0125(18)
C10 0.0249(14) 0.0281(15) 0.0217(14) 0.003(3) 0.0013(11) -0.002(2)
C11 0.034(2) 0.037(2) 0.0233(18) -0.0005(18) 0.0067(15) 0.0085(18)
C12 0.0262(19) 0.042(2) 0.0282(19) -0.0038(18) 0.0043(15) 0.0109(17)
C13 0.0211(16) 0.0266(18) 0.0181(15) 0.0004(14) 0.0003(13) -0.0014(14)
C14 0.0322(19) 0.0245(18) 0.0181(16) 0.0014(15) 0.0043(14) 0.0034(16)
C15 0.035(2) 0.064(3) 0.047(3) -0.005(3) 0.019(2) -0.004(2)
C16 0.0306(16) 0.0282(17) 0.0252(15) 0.006(2) 0.0015(12) -0.002(2)
Zn1 0.0363(2) 0.02136(19) 0.01944(19) 0.0000(2) 0.00742(13) 0.0002(2)
O1 0.0556(18) 0.0222(12) 0.0235(14) -0.0009(11) 0.0060(13) -0.0107(13)
O2 0.0462(13) 0.0231(10) 0.0247(11) -0.002(2) 0.0135(9) 0.002(2)
O3 0.0704(18) 0.0233(15) 0.0180(11) -0.0011(13) -0.0053(11) 0.0071(17)
O4 0.0391(16) 0.062(2) 0.0257(14) -0.0088(15) 0.0011(12) 0.0046(16)
O5 0.0381(16) 0.0477(18) 0.0319(14) -0.0002(13) -0.0051(12) 0.0138(13)
O6 0.0443(17) 0.0211(12) 0.0480(19) -0.0040(13) 0.0215(14) -0.0009(12)

loop_
_atom_type_symbol
_atom_type_description
_atom_type_scat_dispersion_real
_atom_type_scat_dispersion_imag
_atom_type_scat_source
C C 0.0033 0.0016 'International Tables Vol C Tables 4.2.6.8 and 6.1.1.4'
H H 0.0000 0.0000 'International Tables Vol C Tables 4.2.6.8 and 6.1.1.4'
O O 0.0106 0.0060 'International Tables Vol C Tables 4.2.6.8 and 6.1.1.4'
Zn Zn 0.2839 1.4301 'International Tables Vol C Tables 4.2.6.8 and 6.1.1.4'

loop_
_geom_angle_atom_site_label_1
_geom_angle_atom_site_label_2
_geom_angle_atom_site_label_3
_geom_angle
_geom_angle_site_symmetry_1
_geom_angle_site_symmetry_3
O3 C1 C2 116.2(4) . .
O3 C1 C6 124.7(4) . .
C2 C1 C6 119.0(3) . .
C1 C2 C3 121.0(4) . .
C1 C2 H2 119.5 . .
C3 C2 H2 119.5 . .
C2 C3 C4 121.8(4) . .
C2 C3 H3 119.1 . .
C4 C3 H3 119.1 . .
C5 C4 C3 116.2(3) . .
C5 C4 C7 122.1(4) . .
C3 C4 C7 121.7(4) . .
C6 C5 C4 122.5(4) . .
C6 C5 H5 118.8 . .
C4 C5 H5 118.8 . .
C5 C6 C1 119.5(4) . .
C5 C6 H6 120.2 . .
C1 C6 H6 120.2 . .
C8 C7 C12 116.4(3) . .
C8 C7 C4 121.5(4) . .
C12 C7 C4 122.1(3) . .
C9 C8 C7 121.8(4) . .
C9 C8 H8 119.1 . .
C7 C8 H8 119.1 . .
C10 C9 C8 120.9(4) . .
C10 C9 H9 119.5 . .
C8 C9 H9 119.5 . .
C9 C10 C11 118.1(3) . .
C9 C10 C16 119.7(4) . .
C11 C10 C16 122.1(4) . .
C12 C11 C10 120.7(4) . .
C12 C11 H11 119.7 . .
C10 C11 H11 119.7 . .
C11 C12 C7 122.0(4) . .
C11 C12 H12 119.0 . .
C7 C12 H12 119.0 . .
O1 C13 O2 123.1(3) . .
O1 C13 C14 120.5(3) . .
O2 C13 C14 116.3(3) . .
O3 C14 C15 109.5(4) . .
O3 C14 C13 106.7(3) . .
C15 C14 C13 109.0(3) . .
O3 C14 H14 110.5 . .
C15 C14 H14 110.5 . .
C13 C14 H14 110.5 . .
C14 C15 H15A 109.5 . .
C14 C15 H15B 109.5 . .
H15A C15 H15B 109.5 . .
C14 C15 H15C 109.5 . .
H15A C15 H15C 109.5 . .
H15B C15 H15C 109.5 . .
O4 C16 O5 119.6(3) . .
O4 C16 C10 121.3(4) . .
O5 C16 C10 119.0(4) . .
O4 C16 Zn1 69.02(19) . 1_656
O5 C16 Zn1 50.62(17) . 1_656
C10 C16 Zn1 169.5(3) . 1_656
O6 Zn1 O2 112.52(13) . .
O6 Zn1 O5 105.04(14) . 1_454
O2 Zn1 O5 138.45(12) . 1_454
O6 Zn1 O1 106.01(14) . 2_546
O2 Zn1 O1 89.07(13) . 2_546
O5 Zn1 O1 97.29(12) 1_454 2_546
O6 Zn1 O4 112.59(13) . 1_454
O2 Zn1 O4 90.26(11) . 1_454
O5 Zn1 O4 58.44(11) 1_454 1_454
O1 Zn1 O4 138.33(13) 2_546 1_454
O6 Zn1 C16 111.69(14) . 1_454
O2 Zn1 C16 115.60(11) . 1_454
O5 Zn1 C16 29.13(13) 1_454 1_454
O1 Zn1 C16 119.94(15) 2_546 1_454
O4 Zn1 C16 29.31(12) 1_454 1_454
C13 O1 Zn1 136.9(3) . 2_556
C13 O2 Zn1 119.7(3) . .
C1 O3 C14 118.6(4) . .
C16 O4 Zn1 81.7(2) . 1_656
C16 O5 Zn1 100.2(2) . 1_656
Zn1 O6 H61 123.4 . .
Zn1 O6 H62 119.1 . .
H61 O6 H62 113.0 . .

loop_
_geom_bond_atom_site_label_1
_geom_bond_atom_site_label_2
_geom_bond_distance
_geom_bond_site_symmetry_2
C1 O3 1.374(4) .
C1 C2 1.376(6) .
C1 C6 1.389(6) .
C2 C3 1.377(5) .
C2 H2 0.9300 .
C3 C4 1.395(6) .
C3 H3 0.9300 .
C4 C5 1.395(6) .
C4 C7 1.492(4) .
C5 C6 1.387(5) .
C5 H5 0.9300 .
C6 H6 0.9300 .
C7 C8 1.392(6) .
C7 C12 1.398(5) .
C8 C9 1.383(5) .
C8 H8 0.9300 .
C9 C10 1.383(6) .
C9 H9 0.9300 .
C10 C11 1.392(5) .
C10 C16 1.489(4) .
C11 C12 1.376(5) .
C11 H11 0.9300 .
C12 H12 0.9300 .
C13 O1 1.246(5) .
C13 O2 1.267(5) .
C13 C14 1.525(5) .
C14 O3 1.440(5) .
C14 C15 1.520(6) .
C14 H14 0.9800 .
C15 H15A 0.9600 .
C15 H15B 0.9600 .
C15 H15C 0.9600 .
C16 O4 1.257(5) .
C16 O5 1.257(5) .
C16 Zn1 2.541(3) 1_656
Zn1 O6 1.963(3) .
Zn1 O2 1.972(2) .
Zn1 O5 1.996(3) 1_454
Zn1 O1 2.022(3) 2_546
Zn1 O4 2.398(3) 1_454
Zn1 C16 2.541(3) 1_454
O1 Zn1 2.022(3) 2_556
O4 Zn1 2.398(3) 1_656
O5 Zn1 1.996(3) 1_656
O6 H61 0.8540 .
O6 H62 0.8459 .

loop_
_geom_hbond_atom_site_label_D
_geom_hbond_atom_site_label_H
_geom_hbond_atom_site_label_A
_geom_hbond_distance_DH
_geom_hbond_distance_HA
_geom_hbond_distance_DA
_geom_hbond_angle_DHA
_geom_hbond_site_symmetry_A
O6 H61 O4 0.85 1.83 2.661(4) 163.7 1_554
O6 H62 O2 0.85 1.90 2.744(5) 179.1 2_556
